data_2210928
loop_
_publ_author_name
'San-Jun Peng'
'Hai-Yun Hou'

_publ_section_title
;
 Dibromo{4-bromo-2-[(3-dimethylaminopropylimino)methyl]phenolato}zinc(II)
;
_journal_coeditor_code CI2183
_journal_issue 11
_journal_name_full 'Acta Crystallographica Section E'
_journal_page_first m2947
_journal_page_last m2949
_journal_paper_doi 10.1107/S1600536806040967
_journal_volume 62
_journal_year 2006
_chemical_formula_moiety '[Zn Br2 (C12 H17 Br N2 O)]'
_chemical_formula_sum 'C12 H17 Br3 N2 O Zn'
_chemical_formula_weight 510.38
_chemical_name_systematic
;
 ?
;
_space_group_IT_number 14
_symmetry_cell_setting monoclinic
_symmetry_space_group_name_Hall '-P 2yn'
_symmetry_space_group_name_H-M 'P 1 21/n 1'
_atom_sites_solution_hydrogens geom
_atom_sites_solution_primary direct
_atom_sites_solution_secondary difmap
_audit_creation_method SHELXL-97
_cell_angle_alpha 90.00
_cell_angle_beta 92.041(3)
_cell_angle_gamma 90.00
_cell_formula_units_Z 4
_cell_length_a 7.0370(10)
_cell_length_b 15.039(2)
_cell_length_c 16.170(2)
_cell_measurement_reflns_used 1515
_cell_measurement_temperature 298(2)
_cell_measurement_theta_max 24.5
_cell_measurement_theta_min 2.4
_cell_volume 1710.2(4)
_computing_cell_refinement '<i>SAINT</i> (Bruker, 2000)'
_computing_data_collection '<i>SMART</i> (Bruker, 2000)'
_computing_data_reduction <i>SAINT</i>
_computing_molecular_graphics SHELXTL
_computing_publication_material SHELXTL
_computing_structure_refinement SHELXTL
_computing_structure_solution '<i>SHELXTL</i> (Bruker, 2000)'
_diffrn_ambient_temperature 298(2)
_diffrn_measured_fraction_theta_full 0.994
_diffrn_measured_fraction_theta_max 0.994
_diffrn_measurement_device_type 'Bruker SMART APEX CCD area-detector diffractometer'
_diffrn_measurement_method \w
_diffrn_radiation_monochromator graphite
_diffrn_radiation_source 'fine-focus sealed tube'
_diffrn_radiation_type MoK\a
_diffrn_radiation_wavelength 0.71073
_diffrn_reflns_av_R_equivalents 0.0718
_diffrn_reflns_av_sigmaI/netI 0.0768
_diffrn_reflns_limit_h_max 8
_diffrn_reflns_limit_h_min -8
_diffrn_reflns_limit_k_max 18
_diffrn_reflns_limit_k_min -18
_diffrn_reflns_limit_l_max 19
_diffrn_reflns_limit_l_min -20
_diffrn_reflns_number 13541
_diffrn_reflns_theta_full 26.50
_diffrn_reflns_theta_max 26.50
_diffrn_reflns_theta_min 1.85
_diffrn_standards_number 0
_exptl_absorpt_coefficient_mu 8.438
_exptl_absorpt_correction_T_max 0.6314
_exptl_absorpt_correction_T_min 0.2832
_exptl_absorpt_correction_type multi-scan
_exptl_absorpt_process_details '(SADABS; Bruker, 2000)'
_exptl_crystal_colour Colourless
_exptl_crystal_density_diffrn 1.982
_exptl_crystal_density_method 'not measured'
_exptl_crystal_description Plate
_exptl_crystal_F_000 984
_exptl_crystal_size_max 0.20
_exptl_crystal_size_mid 0.08
_exptl_crystal_size_min 0.06
_refine_diff_density_max 1.071
_refine_diff_density_min -2.262
_refine_ls_extinction_method none
_refine_ls_goodness_of_fit_ref 1.045
_refine_ls_hydrogen_treatment mixed
_refine_ls_matrix_type full
_refine_ls_number_parameters 177
_refine_ls_number_reflns 3518
_refine_ls_number_restraints 1
_refine_ls_restrained_S_all 1.045
_refine_ls_R_factor_all 0.1327
_refine_ls_R_factor_gt 0.0789
_refine_ls_shift/su_max 0.001
_refine_ls_shift/su_mean <0.001
_refine_ls_structure_factor_coef Fsqd
_refine_ls_weighting_details 'calc w=1/[\s^2^(Fo^2^)+(0.1484P)^2^+6.3675P] where P=(Fo^2^+2Fc^2^)/3'
_refine_ls_weighting_scheme calc
_refine_ls_wR_factor_gt 0.2244
_refine_ls_wR_factor_ref 0.2683
_reflns_number_gt 2069
_reflns_number_total 3518
_reflns_threshold_expression I>2\s(I)
_cod_data_source_file ci2183.cif
_cod_data_source_block I
_cod_depositor_comments
;
The following automatic conversions were performed:
'_symmetry_cell_setting' value 'Monoclinic' changed to 'monoclinic'
according to '/home/saulius/struct/CIF-dictionaries/cif_core.dic'
dictionary named 'cif_core.dic' version 2.4.1 from 2010-06-29.

Automatic conversion script
Id: cif_fix_enum 1527 2010-12-29 10:47:43Z saulius 

The following automatic conversions were performed:

'_symmetry_cell_setting' value 'Monoclinic' changed to 'monoclinic'
according to /home/saulius/struct/CIF-dictionaries/cif_core.dic
dictionary named 'cif_core.dic' version 2.4.1 from 2010-06-29.

Automatic conversion script
Id: cif_fix_values 1715 2011-07-08 13:25:40Z adriana 
;
_cod_original_sg_symbol_H-M 'P 21/n'
_cod_database_code 2210928
_cod_database_fobs_code 2210928

loop_
_symmetry_equiv_pos_as_xyz
'x, y, z'
'-x+1/2, y+1/2, -z+1/2'
'-x, -y, -z'
'x-1/2, -y-1/2, z-1/2'

loop_
_atom_site_type_symbol
_atom_site_label
_atom_site_fract_x
_atom_site_fract_y
_atom_site_fract_z
_atom_site_U_iso_or_equiv
_atom_site_adp_type
_atom_site_calc_flag
_atom_site_refinement_flags
_atom_site_occupancy
Zn Zn1 0.25227(18) 0.74403(9) 0.61019(8) 0.0416(4) Uani d . 1
Br Br1 0.9658(2) 0.99421(9) 0.84214(9) 0.0584(5) Uani d . 1
Br Br2 0.0900(2) 0.61025(9) 0.58752(9) 0.0596(5) Uani d . 1
Br Br3 0.1238(3) 0.86920(15) 0.53618(15) 0.1067(8) Uani d . 1
O O1 0.3096(11) 0.7608(6) 0.7276(5) 0.049(2) Uani d . 1
N N1 0.5271(13) 0.7366(6) 0.5799(5) 0.037(2) Uani d . 1
N N2 0.6041(18) 0.8591(8) 0.3299(7) 0.059(3) Uani d D 1
C C1 0.6219(15) 0.8208(7) 0.7023(6) 0.037(2) Uani d . 1
C C2 0.4607(14) 0.8105(7) 0.7522(6) 0.036(2) Uani d . 1
C C3 0.4664(16) 0.8505(9) 0.8268(8) 0.053(3) Uani d . 1
H H3 0.3670 0.8395 0.8618 0.064 Uiso calc R 1
C C4 0.6097(16) 0.9068(8) 0.8548(7) 0.043(3) Uani d . 1
H H4 0.6047 0.9353 0.9057 0.052 Uiso calc R 1
C C5 0.7635(17) 0.9194(8) 0.8029(7) 0.045(3) Uani d . 1
C C6 0.7729(15) 0.8754(7) 0.7315(7) 0.040(3) Uani d . 1
H H6 0.8810 0.8807 0.7005 0.048 Uiso calc R 1
C C7 0.6493(15) 0.7739(8) 0.6244(7) 0.040(3) Uani d . 1
H H7 0.7732 0.7719 0.6063 0.048 Uiso calc R 1
C C8 0.5844(16) 0.6918(8) 0.5030(6) 0.041(3) Uani d . 1
H H8A 0.7218 0.6867 0.5040 0.050 Uiso calc R 1
H H8B 0.5322 0.6321 0.5018 0.050 Uiso calc R 1
C C9 0.5214(16) 0.7384(7) 0.4269(6) 0.040(3) Uani d . 1
H H9A 0.3855 0.7490 0.4280 0.048 Uiso calc R 1
H H9B 0.5454 0.7012 0.3794 0.048 Uiso calc R 1
C C10 0.6226(17) 0.8251(8) 0.4181(6) 0.043(3) Uani d . 1
H H10A 0.7560 0.8176 0.4337 0.052 Uiso calc R 1
H H10B 0.5695 0.8685 0.4552 0.052 Uiso calc R 1
C C11 0.712(3) 0.9462(11) 0.3231(11) 0.104(7) Uani d . 1
H H11A 0.7465 0.9552 0.2667 0.157 Uiso calc R 1
H H11B 0.8255 0.9439 0.3580 0.157 Uiso calc R 1
H H11C 0.6336 0.9944 0.3402 0.157 Uiso calc R 1
C C12 0.402(2) 0.8725(12) 0.3032(11) 0.082(5) Uani d . 1
H H12A 0.3435 0.9129 0.3404 0.122 Uiso calc R 1
H H12B 0.3369 0.8165 0.3035 0.122 Uiso calc R 1
H H12C 0.3961 0.8968 0.2482 0.122 Uiso calc R 1
H H2 0.689(16) 0.830(9) 0.300(8) 0.080 Uiso d D 1

loop_
_atom_site_aniso_label
_atom_site_aniso_U_11
_atom_site_aniso_U_22
_atom_site_aniso_U_33
_atom_site_aniso_U_12
_atom_site_aniso_U_13
_atom_site_aniso_U_23
Zn1 0.0336(7) 0.0527(9) 0.0387(7) -0.0029(6) 0.0054(5) 0.0014(6)
Br1 0.0608(9) 0.0527(8) 0.0617(9) -0.0156(6) 0.0011(6) -0.0087(6)
Br2 0.0595(8) 0.0585(9) 0.0606(9) -0.0136(6) -0.0027(6) 0.0019(6)
Br3 0.0938(15) 0.1062(16) 0.1200(18) 0.0158(11) 0.0028(12) -0.0044(12)
O1 0.045(5) 0.065(5) 0.040(4) -0.015(4) 0.020(4) -0.007(4)
N1 0.034(5) 0.043(5) 0.035(5) 0.003(4) 0.008(4) 0.000(4)
N2 0.075(8) 0.056(7) 0.046(7) -0.011(6) 0.010(5) 0.006(5)
C1 0.038(6) 0.041(6) 0.032(5) -0.004(5) 0.014(4) 0.002(5)
C2 0.031(5) 0.043(6) 0.033(6) -0.001(5) 0.009(4) -0.003(5)
C3 0.035(6) 0.075(9) 0.052(7) -0.012(6) 0.025(5) -0.015(6)
C4 0.052(7) 0.041(6) 0.037(6) 0.003(5) 0.014(5) -0.012(5)
C5 0.046(7) 0.039(6) 0.048(7) -0.003(5) 0.000(5) -0.005(5)
C6 0.034(6) 0.051(7) 0.037(6) 0.003(5) 0.015(5) 0.000(5)
C7 0.028(5) 0.053(7) 0.038(6) 0.000(5) 0.008(5) 0.003(5)
C8 0.042(6) 0.049(7) 0.034(6) 0.001(5) 0.007(5) -0.008(5)
C9 0.035(6) 0.052(7) 0.032(6) -0.001(5) 0.008(4) -0.004(5)
C10 0.056(7) 0.054(7) 0.020(5) -0.011(6) 0.007(5) 0.003(5)
C11 0.17(2) 0.073(11) 0.068(11) -0.055(12) 0.009(12) 0.021(9)
C12 0.078(11) 0.091(12) 0.077(11) 0.027(9) 0.022(9) 0.011(9)

loop_
_atom_type_symbol
_atom_type_description
_atom_type_scat_dispersion_real
_atom_type_scat_dispersion_imag
_atom_type_scat_source
C C 0.0033 0.0016 'International Tables Vol C Tables 4.2.6.8 and 6.1.1.4'
H H 0.0000 0.0000 'International Tables Vol C Tables 4.2.6.8 and 6.1.1.4'
N N 0.0061 0.0033 'International Tables Vol C Tables 4.2.6.8 and 6.1.1.4'
O O 0.0106 0.0060 'International Tables Vol C Tables 4.2.6.8 and 6.1.1.4'
Zn Zn 0.2839 1.4301 'International Tables Vol C Tables 4.2.6.8 and 6.1.1.4'
Br Br -0.2901 2.4595 'International Tables Vol C Tables 4.2.6.8 and 6.1.1.4'

loop_
_geom_angle_atom_site_label_1
_geom_angle_atom_site_label_2
_geom_angle_atom_site_label_3
_geom_angle
_geom_angle_publ_flag
O1 Zn1 N1 94.4(3) y
O1 Zn1 Br2 110.4(2) y
N1 Zn1 Br2 112.5(3) y
O1 Zn1 Br3 116.7(3) y
N1 Zn1 Br3 105.7(3) y
Br2 Zn1 Br3 115.19(9) y
C2 O1 Zn1 119.7(6) ?
C7 N1 C8 119.4(9) ?
C7 N1 Zn1 119.1(7) ?
C8 N1 Zn1 121.4(7) ?
C12 N2 C10 111.7(11) ?
C12 N2 C11 109.8(13) ?
C10 N2 C11 109.4(11) ?
C12 N2 H2 124(10) ?
C10 N2 H2 108(10) ?
C11 N2 H2 92(10) ?
C6 C1 C2 118.7(9) ?
C6 C1 C7 116.6(9) ?
C2 C1 C7 124.6(10) ?
C3 C2 O1 120.7(9) ?
C3 C2 C1 117.3(10) ?
O1 C2 C1 121.9(9) ?
C2 C3 C4 124.4(10) ?
C2 C3 H3 117.8 ?
C4 C3 H3 117.8 ?
C3 C4 C5 117.1(10) ?
C3 C4 H4 121.5 ?
C5 C4 H4 121.5 ?
C6 C5 C4 120.9(11) ?
C6 C5 Br1 121.5(9) ?
C4 C5 Br1 117.5(8) ?
C5 C6 C1 121.2(10) ?
C5 C6 H6 119.4 ?
C1 C6 H6 119.4 ?
N1 C7 C1 127.6(10) ?
N1 C7 H7 116.2 ?
C1 C7 H7 116.2 ?
C9 C8 N1 113.7(9) ?
C9 C8 H8A 108.8 ?
N1 C8 H8A 108.8 ?
C9 C8 H8B 108.8 ?
N1 C8 H8B 108.8 ?
H8A C8 H8B 107.7 ?
C8 C9 C10 111.4(9) ?
C8 C9 H9A 109.4 ?
C10 C9 H9A 109.4 ?
C8 C9 H9B 109.4 ?
C10 C9 H9B 109.4 ?
H9A C9 H9B 108.0 ?
C9 C10 N2 111.0(9) ?
C9 C10 H10A 109.4 ?
N2 C10 H10A 109.4 ?
C9 C10 H10B 109.4 ?
N2 C10 H10B 109.4 ?
H10A C10 H10B 108.0 ?
N2 C11 H11A 109.5 ?
N2 C11 H11B 109.5 ?
H11A C11 H11B 109.5 ?
N2 C11 H11C 109.5 ?
H11A C11 H11C 109.5 ?
H11B C11 H11C 109.5 ?
N2 C12 H12A 109.5 ?
N2 C12 H12B 109.5 ?
H12A C12 H12B 109.5 ?
N2 C12 H12C 109.5 ?
H12A C12 H12C 109.5 ?
H12B C12 H12C 109.5 ?

loop_
_geom_bond_atom_site_label_1
_geom_bond_atom_site_label_2
_geom_bond_distance
_geom_bond_publ_flag
Zn1 O1 1.943(8) y
Zn1 N1 2.015(9) y
Zn1 Br2 2.336(3) y
Zn1 Br3 2.391(3) y
Br1 C5 1.906(12) ?
O1 C2 1.349(13) ?
N1 C7 1.236(14) ?
N1 C8 1.483(13) ?
N2 C12 1.48(2) ?
N2 C10 1.517(14) ?
N2 C11 1.521(18) ?
N2 H2 0.90(12) ?
C1 C6 1.410(15) ?
C1 C2 1.424(14) ?
C1 C7 1.463(15) ?
C2 C3 1.347(15) ?
C3 C4 1.381(17) ?
C3 H3 0.93 ?
C4 C5 1.406(16) ?
C4 H4 0.93 ?
C5 C6 1.334(15) ?
C6 H6 0.93 ?
C7 H7 0.93 ?
C8 C9 1.470(15) ?
C8 H8A 0.97 ?
C8 H8B 0.97 ?
C9 C10 1.496(15) ?
C9 H9A 0.97 ?
C9 H9B 0.97 ?
C10 H10A 0.97 ?
C10 H10B 0.97 ?
C11 H11A 0.96 ?
C11 H11B 0.96 ?
C11 H11C 0.96 ?
C12 H12A 0.96 ?
C12 H12B 0.96 ?
C12 H12C 0.96 ?

loop_
_geom_hbond_atom_site_label_D
_geom_hbond_atom_site_label_H
_geom_hbond_atom_site_label_A
_geom_hbond_site_symmetry_A
_geom_hbond_distance_DH
_geom_hbond_distance_HA
_geom_hbond_distance_DA
_geom_hbond_angle_DHA
N2 H2 O1 4_675 0.90(12) 2.01(13) 2.872(14) 162(14)
